data_4070256
loop_
_publ_author_name
'Reitsamer, Christian'
'Schuh, Walter'
'Kopacka, Holger'
'Wurst, Klaus'
'Peringer, Paul'

_publ_section_title
;
 Synthesis and Structure of the First Heterodinuclear
 PCP&#x2212;Pincer&#x2212;CDP Complex with a Pd&#x2212;Au
 d8&#x2212;d10Pseudo-Closed-Shell Interaction
;
_journal_issue 22
_journal_name_full Organometallics
_journal_page_first 6617
_journal_paper_doi 10.1021/om900686r
_journal_volume 28
_journal_year 2009
_chemical_formula_sum 'C53 H52 Au Cl3 O2 P4 Pd'
_chemical_formula_weight 1254.54
_chemical_name_systematic
; 
 ? 
;
_space_group_IT_number 14
_symmetry_cell_setting monoclinic
_symmetry_space_group_name_Hall '-P 2yn'
_symmetry_space_group_name_H-M 'P 1 21/n 1'
_atom_sites_solution_hydrogens geom
_atom_sites_solution_primary direct
_atom_sites_solution_secondary difmap
_audit_creation_method SHELXL-97
_cell_angle_alpha 90.00
_cell_angle_beta 90.620(1)
_cell_angle_gamma 90.00
_cell_formula_units_Z 4
_cell_length_a 12.6502(1)
_cell_length_b 20.0992(3)
_cell_length_c 20.2354(2)
_cell_measurement_reflns_used 73785
_cell_measurement_temperature 233(2)
_cell_measurement_theta_max 27.0
_cell_measurement_theta_min 1.0
_cell_volume 5144.73(10)
_computing_data_collection COLLECT
_computing_data_reduction 'DENZO and SCALEPACK'
_computing_structure_refinement 'SHELXL-97 (Sheldrick, 1997)'
_computing_structure_solution 'SHELXS-97 (Sheldrick, 1990)'
_diffrn_ambient_temperature 233(2)
_diffrn_measured_fraction_theta_full 0.997
_diffrn_measured_fraction_theta_max 0.997
_diffrn_measurement_device_type 'Nonius KappaCCD'
_diffrn_measurement_method 'phi- and omega-scans'
_diffrn_radiation_monochromator graphite
_diffrn_radiation_source 'fine-focus sealed tube'
_diffrn_radiation_type MoK\a
_diffrn_radiation_wavelength 0.71073
_diffrn_reflns_av_R_equivalents 0.0373
_diffrn_reflns_av_sigmaI/netI 0.0290
_diffrn_reflns_limit_h_max 16
_diffrn_reflns_limit_h_min -16
_diffrn_reflns_limit_k_max 25
_diffrn_reflns_limit_k_min -23
_diffrn_reflns_limit_l_max 25
_diffrn_reflns_limit_l_min -25
_diffrn_reflns_number 36708
_diffrn_reflns_theta_full 27.00
_diffrn_reflns_theta_max 27.00
_diffrn_reflns_theta_min 1.90
_diffrn_standards_number 0
_exptl_absorpt_coefficient_mu 3.517
_exptl_absorpt_correction_type none
_exptl_crystal_colour yellow
_exptl_crystal_density_diffrn 1.620
_exptl_crystal_density_method 'not measured'
_exptl_crystal_description prism
_exptl_crystal_F_000 2488
_exptl_crystal_size_max 0.25
_exptl_crystal_size_mid 0.18
_exptl_crystal_size_min 0.06
_refine_diff_density_max 0.861
_refine_diff_density_min -0.621
_refine_diff_density_rms 0.085
_refine_ls_extinction_method none
_refine_ls_goodness_of_fit_ref 1.068
_refine_ls_hydrogen_treatment constr
_refine_ls_matrix_type full
_refine_ls_number_parameters 604
_refine_ls_number_reflns 11206
_refine_ls_number_restraints 1
_refine_ls_restrained_S_all 1.068
_refine_ls_R_factor_all 0.0321
_refine_ls_R_factor_gt 0.0273
_refine_ls_shift/su_max 0.004
_refine_ls_shift/su_mean 0.000
_refine_ls_structure_factor_coef Fsqd
_refine_ls_weighting_details 'calc w=1/[\s^2^(Fo^2^)+(0.0213P)^2^+8.7405P] where P=(Fo^2^+2Fc^2^)/3'
_refine_ls_weighting_scheme calc
_refine_ls_wR_factor_gt 0.0644
_refine_ls_wR_factor_ref 0.0663
_reflns_number_gt 10209
_reflns_number_total 11206
_reflns_threshold_expression >2sigma(I)
_cod_data_source_file om900686r_si_001.cif
_cod_data_source_block p200
_cod_original_sg_symbol_H-M P21/n
_cod_database_code 4070256

loop_
_symmetry_equiv_pos_as_xyz
'x, y, z'
'-x+1/2, y+1/2, -z+1/2'
'-x, -y, -z'
'x-1/2, -y-1/2, z-1/2'

loop_
_atom_site_label
_atom_site_type_symbol
_atom_site_fract_x
_atom_site_fract_y
_atom_site_fract_z
_atom_site_U_iso_or_equiv
_atom_site_adp_type
_atom_site_occupancy
_atom_site_symmetry_multiplicity
_atom_site_calc_flag
_atom_site_refinement_flags
_atom_site_disorder_assembly
_atom_site_disorder_group
Au1 Au 0.704839(9) 0.300458(6) 0.249173(6) 0.02808(4) Uani 1 1 d . . .
Pd1 Pd 0.696655(18) 0.287658(11) 0.391277(12) 0.02684(6) Uani 1 1 d . . .
P1 P 0.51802(6) 0.30150(4) 0.38725(4) 0.02849(17) Uani 1 1 d . . .
P2 P 0.55535(6) 0.18782(4) 0.29411(4) 0.02738(16) Uani 1 1 d . . .
P3 P 0.79692(6) 0.16515(4) 0.31077(4) 0.02590(16) Uani 1 1 d . . .
P4 P 0.87706(6) 0.26932(4) 0.39817(4) 0.02867(17) Uani 1 1 d . . .
Cl1 Cl 0.70308(8) 0.37139(5) 0.47207(5) 0.0517(2) Uani 1 1 d . . .
Cl2 Cl 0.72017(8) 0.39494(4) 0.18794(5) 0.0469(2) Uani 1 1 d . . .
C1 C 0.6848(2) 0.21923(14) 0.31129(15) 0.0260(6) Uani 1 1 d . . .
C2 C 0.4646(2) 0.25316(16) 0.31713(16) 0.0319(7) Uani 1 1 d . . .
H2A H 0.3966 0.2336 0.3293 0.038 Uiso 1 1 calc . . .
H2B H 0.4525 0.2828 0.2793 0.038 Uiso 1 1 calc . . .
C3 C 0.9098(2) 0.21803(15) 0.32632(16) 0.0295(6) Uani 1 1 d . . .
H3A H 0.9235 0.2462 0.2878 0.035 Uiso 1 1 calc . . .
H3B H 0.9728 0.1911 0.3356 0.035 Uiso 1 1 calc . . .
C101 C 0.4680(2) 0.38522(17) 0.37505(17) 0.0352(7) Uani 1 1 d . . .
C102 C 0.4325(3) 0.42196(19) 0.4283(2) 0.0491(9) Uani 1 1 d . . .
H102 H 0.4320 0.4030 0.4708 0.059 Uiso 1 1 calc . . .
C103 C 0.3975(4) 0.4869(2) 0.4191(3) 0.0624(12) Uani 1 1 d . . .
H103 H 0.3721 0.5114 0.4552 0.075 Uiso 1 1 calc . . .
C104 C 0.3998(4) 0.5150(2) 0.3582(3) 0.0683(14) Uani 1 1 d . . .
H104 H 0.3754 0.5588 0.3523 0.082 Uiso 1 1 calc . . .
C105 C 0.4377(4) 0.4800(2) 0.3048(3) 0.0650(12) Uani 1 1 d . . .
H105 H 0.4400 0.5001 0.2629 0.078 Uiso 1 1 calc . . .
C106 C 0.4723(3) 0.4149(2) 0.3131(2) 0.0491(9) Uani 1 1 d . . .
H106 H 0.4986 0.3910 0.2769 0.059 Uiso 1 1 calc . . .
C107 C 0.4527(3) 0.26896(17) 0.45920(17) 0.0373(7) Uani 1 1 d . . .
C108 C 0.5120(3) 0.2438(2) 0.5116(2) 0.0501(9) Uani 1 1 d . . .
H108 H 0.5859 0.2483 0.5120 0.060 Uiso 1 1 calc . . .
C109 C 0.4616(5) 0.2119(2) 0.5634(2) 0.0708(14) Uani 1 1 d . . .
H109 H 0.5018 0.1944 0.5986 0.085 Uiso 1 1 calc . . .
C110 C 0.3550(6) 0.2060(2) 0.5634(3) 0.0795(18) Uani 1 1 d . . .
H110 H 0.3217 0.1837 0.5983 0.095 Uiso 1 1 calc . . .
C111 C 0.2945(4) 0.2328(3) 0.5122(3) 0.0703(14) Uani 1 1 d . . .
H111 H 0.2204 0.2296 0.5131 0.084 Uiso 1 1 calc . . .
C112 C 0.3430(3) 0.2640(2) 0.4603(2) 0.0507(10) Uani 1 1 d . . .
H112 H 0.3021 0.2819 0.4255 0.061 Uiso 1 1 calc . . .
C201 C 0.5227(3) 0.16760(15) 0.20916(16) 0.0329(7) Uani 1 1 d . . .
C202 C 0.5941(3) 0.17249(19) 0.15757(18) 0.0414(8) Uani 1 1 d . . .
H202 H 0.6626 0.1891 0.1652 0.050 Uiso 1 1 calc . . .
C203 C 0.5630(3) 0.1524(2) 0.09444(19) 0.0503(10) Uani 1 1 d . . .
H203 H 0.6115 0.1542 0.0596 0.060 Uiso 1 1 calc . . .
C204 C 0.4624(4) 0.1300(2) 0.0825(2) 0.0537(10) Uani 1 1 d . . .
H204 H 0.4422 0.1165 0.0398 0.064 Uiso 1 1 calc . . .
C205 C 0.3907(3) 0.1274(2) 0.1332(2) 0.0519(10) Uani 1 1 d . . .
H205 H 0.3210 0.1135 0.1245 0.062 Uiso 1 1 calc . . .
C206 C 0.4203(3) 0.14490(19) 0.19668(19) 0.0434(8) Uani 1 1 d . . .
H206 H 0.3717 0.1415 0.2313 0.052 Uiso 1 1 calc . . .
C207 C 0.5208(2) 0.11220(16) 0.33740(17) 0.0325(7) Uani 1 1 d . . .
C208 C 0.4635(3) 0.11139(19) 0.39512(19) 0.0463(9) Uani 1 1 d . . .
H208 H 0.4364 0.1513 0.4122 0.056 Uiso 1 1 calc . . .
C209 C 0.4457(4) 0.0518(2) 0.4280(2) 0.0600(11) Uani 1 1 d . . .
H209 H 0.4063 0.0515 0.4672 0.072 Uiso 1 1 calc . . .
C210 C 0.4858(4) -0.0065(2) 0.4033(3) 0.0625(12) Uani 1 1 d . . .
H210 H 0.4757 -0.0466 0.4264 0.075 Uiso 1 1 calc . . .
C211 C 0.5405(3) -0.00664(19) 0.3450(3) 0.0576(11) Uani 1 1 d . . .
H211 H 0.5669 -0.0468 0.3280 0.069 Uiso 1 1 calc . . .
C212 C 0.5566(3) 0.05248(18) 0.3115(2) 0.0449(9) Uani 1 1 d . . .
H212 H 0.5921 0.0522 0.2710 0.054 Uiso 1 1 calc . . .
C301 C 0.8198(2) 0.12105(16) 0.23484(16) 0.0303(6) Uani 1 1 d . . .
C302 C 0.7929(3) 0.05397(17) 0.22822(17) 0.0349(7) Uani 1 1 d . . .
H302 H 0.7674 0.0302 0.2648 0.042 Uiso 1 1 calc . . .
C303 C 0.8038(3) 0.02249(19) 0.1679(2) 0.0458(9) Uani 1 1 d . . .
H303 H 0.7856 -0.0227 0.1635 0.055 Uiso 1 1 calc . . .
C304 C 0.8410(4) 0.0570(2) 0.1144(2) 0.0550(10) Uani 1 1 d . . .
H304 H 0.8461 0.0358 0.0731 0.066 Uiso 1 1 calc . . .
C305 C 0.8711(4) 0.1226(2) 0.1210(2) 0.0542(10) Uani 1 1 d . . .
H305 H 0.8989 0.1455 0.0846 0.065 Uiso 1 1 calc . . .
C306 C 0.8606(3) 0.15492(18) 0.18065(19) 0.0433(8) Uani 1 1 d . . .
H306 H 0.8810 0.1997 0.1848 0.052 Uiso 1 1 calc . . .
C307 C 0.8018(2) 0.10557(15) 0.37701(16) 0.0296(6) Uani 1 1 d . . .
C308 C 0.7359(3) 0.10974(17) 0.43147(17) 0.0381(8) Uani 1 1 d . . .
H308 H 0.6812 0.1414 0.4321 0.046 Uiso 1 1 calc . . .
C309 C 0.7503(3) 0.0678(2) 0.4842(2) 0.0504(10) Uani 1 1 d . . .
H309 H 0.7047 0.0704 0.5205 0.061 Uiso 1 1 calc . . .
C310 C 0.8313(4) 0.0219(2) 0.4844(2) 0.0569(11) Uani 1 1 d . . .
H310 H 0.8407 -0.0067 0.5207 0.068 Uiso 1 1 calc . . .
C311 C 0.8984(3) 0.01803(19) 0.4315(2) 0.0515(10) Uani 1 1 d . . .
H311 H 0.9541 -0.0129 0.4320 0.062 Uiso 1 1 calc . . .
C312 C 0.8842(3) 0.05963(17) 0.37747(18) 0.0397(8) Uani 1 1 d . . .
H312 H 0.9300 0.0568 0.3413 0.048 Uiso 1 1 calc . . .
C401 C 0.9643(3) 0.34085(16) 0.39115(18) 0.0354(7) Uani 1 1 d . . .
C402 C 0.9240(4) 0.4007(2) 0.3715(3) 0.0822(18) Uani 1 1 d . . .
H402 H 0.8512 0.4048 0.3626 0.099 Uiso 1 1 calc . . .
C403 C 0.9892(5) 0.4552(2) 0.3644(4) 0.106(3) Uani 1 1 d . . .
H403 H 0.9604 0.4963 0.3514 0.127 Uiso 1 1 calc . . .
C404 C 1.0939(4) 0.4501(2) 0.3762(4) 0.093(2) Uani 1 1 d . . .
H404 H 1.1388 0.4865 0.3687 0.111 Uiso 1 1 calc . . .
C405 C 1.1337(4) 0.3917(3) 0.3990(4) 0.107(3) Uani 1 1 d . . .
H405 H 1.2060 0.3884 0.4096 0.128 Uiso 1 1 calc . . .
C406 C 1.0688(3) 0.3369(2) 0.4070(3) 0.0798(18) Uani 1 1 d . . .
H406 H 1.0971 0.2968 0.4234 0.096 Uiso 1 1 calc . . .
C407 C 0.9194(3) 0.22418(16) 0.47176(17) 0.0337(7) Uani 1 1 d . . .
C408 C 0.8598(3) 0.23103(19) 0.52840(19) 0.0442(8) Uani 1 1 d . . .
H408 H 0.7980 0.2570 0.5275 0.053 Uiso 1 1 calc . . .
C409 C 0.8912(4) 0.1997(2) 0.5866(2) 0.0550(11) Uani 1 1 d . . .
H409 H 0.8509 0.2047 0.6250 0.066 Uiso 1 1 calc . . .
C410 C 0.9808(4) 0.1616(2) 0.5879(2) 0.0583(12) Uani 1 1 d . . .
H410 H 1.0019 0.1405 0.6274 0.070 Uiso 1 1 calc . . .
C411 C 1.0399(3) 0.1541(2) 0.5322(2) 0.0533(11) Uani 1 1 d . . .
H411 H 1.1014 0.1280 0.5338 0.064 Uiso 1 1 calc . . .
C412 C 1.0099(3) 0.18470(17) 0.47331(19) 0.0409(8) Uani 1 1 d . . .
H412 H 1.0503 0.1788 0.4350 0.049 Uiso 1 1 calc . . .
O1 O 0.1434(4) 0.0376(4) 0.3476(3) 0.145(2) Uani 1 1 d . . .
C4 C 0.2280(7) -0.0050(6) 0.3278(5) 0.160(4) Uani 1 1 d . . .
Cl3 Cl 0.20109(16) 0.18520(14) 0.32655(12) 0.0687(6) Uani 0.70 1 d P A 1
O2 O 0.0960(11) 0.2661(9) 0.2125(5) 0.200(5) Uani 0.70 1 d P B 1
C5 C 0.1414(18) 0.3399(8) 0.2167(9) 0.177(7) Uani 0.70 1 d P B 1
Cl3A Cl 0.1775(4) 0.1733(4) 0.2913(4) 0.106(2) Uani 0.30 1 d P C 2
O2A O 0.160(2) 0.253(2) 0.1853(18) 0.49(6) Uani 0.30 1 d PD D 2
C5A C 0.235(3) 0.292(2) 0.2273(15) 0.22(3) Uani 0.30 1 d PD D 2

loop_
_atom_site_aniso_label
_atom_site_aniso_U_11
_atom_site_aniso_U_22
_atom_site_aniso_U_33
_atom_site_aniso_U_23
_atom_site_aniso_U_13
_atom_site_aniso_U_12
Au1 0.03092(7) 0.02380(6) 0.02957(7) 0.00212(4) 0.00213(5) -0.00037(4)
Pd1 0.02458(11) 0.02776(12) 0.02816(13) -0.00330(9) -0.00098(9) 0.00295(9)
P1 0.0251(4) 0.0321(4) 0.0284(4) -0.0020(3) 0.0025(3) 0.0038(3)
P2 0.0260(4) 0.0270(4) 0.0292(4) 0.0001(3) 0.0003(3) -0.0015(3)
P3 0.0271(4) 0.0222(4) 0.0285(4) 0.0004(3) 0.0021(3) 0.0011(3)
P4 0.0249(4) 0.0259(4) 0.0352(4) -0.0011(3) -0.0029(3) 0.0004(3)
Cl1 0.0540(5) 0.0479(5) 0.0530(6) -0.0237(4) -0.0116(4) 0.0119(4)
Cl2 0.0680(6) 0.0273(4) 0.0456(5) 0.0086(4) 0.0088(4) -0.0022(4)
C1 0.0274(15) 0.0220(13) 0.0286(16) 0.0004(12) 0.0014(12) 0.0002(11)
C2 0.0267(15) 0.0332(16) 0.0357(18) -0.0020(13) -0.0015(13) 0.0023(12)
C3 0.0240(14) 0.0276(15) 0.0370(18) -0.0015(13) 0.0018(13) 0.0003(12)
C101 0.0287(16) 0.0340(17) 0.043(2) -0.0003(14) -0.0015(14) 0.0037(13)
C102 0.051(2) 0.040(2) 0.056(2) -0.0069(18) 0.0108(19) 0.0056(17)
C103 0.060(3) 0.038(2) 0.089(4) -0.012(2) 0.020(2) 0.0091(19)
C104 0.051(3) 0.040(2) 0.114(4) 0.005(3) -0.002(3) 0.0110(19)
C105 0.066(3) 0.051(3) 0.077(3) 0.018(2) -0.013(2) 0.003(2)
C106 0.054(2) 0.044(2) 0.049(2) 0.0033(17) -0.0039(18) 0.0039(17)
C107 0.0396(18) 0.0346(17) 0.0378(19) -0.0032(14) 0.0108(15) 0.0026(14)
C108 0.059(2) 0.048(2) 0.043(2) 0.0073(17) 0.0065(18) 0.0068(18)
C109 0.105(4) 0.063(3) 0.045(3) 0.012(2) 0.011(3) 0.004(3)
C110 0.115(5) 0.058(3) 0.066(4) 0.001(2) 0.051(3) -0.019(3)
C111 0.064(3) 0.071(3) 0.077(4) -0.014(3) 0.031(3) -0.022(2)
C112 0.042(2) 0.056(2) 0.055(2) -0.0083(19) 0.0114(18) -0.0028(18)
C201 0.0380(17) 0.0267(15) 0.0338(18) -0.0022(13) -0.0039(14) 0.0004(13)
C202 0.044(2) 0.043(2) 0.038(2) -0.0020(16) -0.0010(15) 0.0034(16)
C203 0.065(3) 0.052(2) 0.034(2) -0.0012(17) 0.0003(18) 0.005(2)
C204 0.078(3) 0.042(2) 0.041(2) -0.0056(17) -0.020(2) 0.000(2)
C205 0.055(2) 0.042(2) 0.057(3) -0.0026(18) -0.022(2) -0.0069(18)
C206 0.044(2) 0.043(2) 0.043(2) 0.0000(16) -0.0076(16) -0.0080(16)
C207 0.0293(15) 0.0306(16) 0.0377(18) 0.0034(13) -0.0001(13) -0.0051(13)
C208 0.057(2) 0.0383(19) 0.043(2) 0.0021(16) 0.0095(18) -0.0115(17)
C209 0.073(3) 0.053(3) 0.055(3) 0.008(2) 0.020(2) -0.013(2)
C210 0.065(3) 0.043(2) 0.080(3) 0.027(2) 0.008(2) -0.009(2)
C211 0.047(2) 0.0317(19) 0.094(4) 0.009(2) 0.011(2) 0.0024(16)
C212 0.0361(19) 0.0360(18) 0.063(3) 0.0045(17) 0.0100(17) -0.0033(15)
C301 0.0306(15) 0.0301(16) 0.0304(16) -0.0027(13) 0.0033(13) 0.0048(12)
C302 0.0337(17) 0.0326(17) 0.0385(19) -0.0020(14) 0.0050(14) -0.0005(13)
C303 0.051(2) 0.040(2) 0.047(2) -0.0129(17) 0.0033(17) -0.0006(16)
C304 0.068(3) 0.059(3) 0.038(2) -0.0180(19) 0.0074(19) 0.004(2)
C305 0.072(3) 0.053(2) 0.039(2) 0.0005(18) 0.0188(19) 0.004(2)
C306 0.053(2) 0.0361(19) 0.041(2) -0.0015(15) 0.0113(17) 0.0002(16)
C307 0.0333(16) 0.0241(14) 0.0313(16) 0.0017(12) -0.0052(13) -0.0025(12)
C308 0.0394(18) 0.0366(18) 0.0383(19) 0.0082(15) -0.0035(15) -0.0043(14)
C309 0.057(2) 0.053(2) 0.042(2) 0.0145(18) -0.0011(18) -0.0117(19)
C310 0.074(3) 0.045(2) 0.052(3) 0.0223(19) -0.015(2) -0.010(2)
C311 0.061(2) 0.0330(19) 0.060(3) 0.0082(17) -0.016(2) 0.0063(17)
C312 0.0432(19) 0.0306(17) 0.045(2) 0.0015(15) -0.0065(16) 0.0033(14)
C401 0.0330(17) 0.0266(16) 0.047(2) -0.0005(14) -0.0018(14) -0.0020(13)
C402 0.047(2) 0.041(2) 0.159(6) 0.031(3) -0.025(3) -0.0053(19)
C403 0.071(4) 0.038(3) 0.207(8) 0.042(4) -0.034(4) -0.008(2)
C404 0.057(3) 0.040(2) 0.182(7) 0.024(3) -0.009(3) -0.018(2)
C405 0.039(2) 0.047(3) 0.233(8) 0.030(4) -0.017(4) -0.011(2)
C406 0.039(2) 0.040(2) 0.161(6) 0.027(3) -0.013(3) -0.0036(18)
C407 0.0323(16) 0.0276(16) 0.0411(19) 0.0027(14) -0.0075(14) -0.0036(13)
C408 0.048(2) 0.041(2) 0.044(2) -0.0007(16) -0.0062(17) -0.0008(16)
C409 0.072(3) 0.053(2) 0.040(2) 0.0037(18) -0.008(2) -0.007(2)
C410 0.074(3) 0.046(2) 0.054(3) 0.0183(19) -0.023(2) -0.011(2)
C411 0.048(2) 0.040(2) 0.072(3) 0.016(2) -0.019(2) -0.0032(17)
C412 0.0371(18) 0.0336(17) 0.052(2) 0.0042(16) -0.0068(16) 0.0007(14)
O1 0.105(4) 0.212(7) 0.119(4) -0.007(4) 0.017(3) 0.010(4)
C4 0.110(6) 0.214(11) 0.156(9) -0.025(8) -0.048(6) 0.040(7)
Cl3 0.0381(9) 0.0939(14) 0.0742(14) -0.0079(12) 0.0034(9) 0.0018(8)
O2 0.180(11) 0.311(17) 0.109(7) 0.043(9) -0.019(7) -0.029(12)
C5 0.199(18) 0.142(13) 0.191(17) -0.021(12) -0.008(13) -0.018(13)
Cl3A 0.036(3) 0.162(6) 0.121(6) -0.007(5) 0.028(3) 0.032(3)
O2A 0.12(2) 1.02(14) 0.34(5) 0.48(8) 0.15(3) 0.29(5)
C5A 0.17(3) 0.39(6) 0.10(2) 0.10(3) 0.03(2) 0.20(4)

loop_
_atom_type_symbol
_atom_type_description
_atom_type_scat_dispersion_real
_atom_type_scat_dispersion_imag
_atom_type_scat_source
C C 0.0033 0.0016 'International Tables Vol C Tables 4.2.6.8 and 6.1.1.4'
H H 0.0000 0.0000 'International Tables Vol C Tables 4.2.6.8 and 6.1.1.4'
P P 0.1023 0.0942 'International Tables Vol C Tables 4.2.6.8 and 6.1.1.4'
Cl Cl 0.1484 0.1585 'International Tables Vol C Tables 4.2.6.8 and 6.1.1.4'
Pd Pd -0.9988 1.0072 'International Tables Vol C Tables 4.2.6.8 and 6.1.1.4'
Au Au -2.0133 8.8022 'International Tables Vol C Tables 4.2.6.8 and 6.1.1.4'
O O 0.0106 0.0060 'International Tables Vol C Tables 4.2.6.8 and 6.1.1.4'

loop_
_geom_angle_atom_site_label_1
_geom_angle_atom_site_label_2
_geom_angle_atom_site_label_3
_geom_angle
C1 Au1 Cl2 175.06(8)
C1 Au1 Pd1 47.33(8)
Cl2 Au1 Pd1 128.31(2)
C1 Pd1 P1 89.43(8)
C1 Pd1 P4 90.24(8)
P1 Pd1 P4 177.43(3)
C1 Pd1 Cl1 174.17(8)
P1 Pd1 Cl1 87.95(3)
P4 Pd1 Cl1 92.61(3)
C1 Pd1 Au1 45.87(8)
P1 Pd1 Au1 89.98(2)
P4 Pd1 Au1 91.62(2)
Cl1 Pd1 Au1 128.90(3)
C107 P1 C101 106.50(16)
C107 P1 C2 105.25(16)
C101 P1 C2 105.07(15)
C107 P1 Pd1 112.94(12)
C101 P1 Pd1 117.57(11)
C2 P1 Pd1 108.57(10)
C1 P2 C2 106.04(14)
C1 P2 C201 117.63(15)
C2 P2 C201 105.59(15)
C1 P2 C207 115.36(14)
C2 P2 C207 109.14(15)
C201 P2 C207 102.55(15)
C1 P3 C307 114.92(14)
C1 P3 C301 116.08(14)
C307 P3 C301 107.69(15)
C1 P3 C3 105.49(14)
C307 P3 C3 103.99(15)
C301 P3 C3 107.74(15)
C401 P4 C407 106.55(15)
C401 P4 C3 103.90(15)
C407 P4 C3 107.57(15)
C401 P4 Pd1 117.92(11)
C407 P4 Pd1 114.19(11)
C3 P4 Pd1 105.81(10)
P2 C1 P3 120.66(17)
P2 C1 Au1 106.12(15)
P3 C1 Au1 111.87(15)
P2 C1 Pd1 115.69(15)
P3 C1 Pd1 110.38(15)
Au1 C1 Pd1 86.80(11)
P2 C2 P1 110.68(16)
P3 C3 P4 106.54(16)
C102 C101 C106 119.3(3)
C102 C101 P1 120.3(3)
C106 C101 P1 120.2(3)
C101 C102 C103 120.1(4)
C104 C103 C102 120.3(4)
C103 C104 C105 120.6(4)
C104 C105 C106 119.9(4)
C101 C106 C105 119.8(4)
C108 C107 C112 119.5(3)
C108 C107 P1 120.0(3)
C112 C107 P1 120.3(3)
C107 C108 C109 119.8(4)
C110 C109 C108 120.4(5)
C109 C110 C111 120.4(4)
C112 C111 C110 120.0(5)
C111 C112 C107 119.9(4)
C202 C201 C206 119.8(3)
C202 C201 P2 123.6(3)
C206 C201 P2 116.6(3)
C201 C202 C203 119.2(4)
C204 C203 C202 120.7(4)
C203 C204 C205 120.0(4)
C204 C205 C206 120.6(4)
C205 C206 C201 119.6(4)
C208 C207 C212 119.0(3)
C208 C207 P2 123.4(3)
C212 C207 P2 117.5(3)
C207 C208 C209 120.3(4)
C210 C209 C208 119.9(4)
C211 C210 C209 120.4(4)
C210 C211 C212 119.8(4)
C211 C212 C207 120.5(4)
C306 C301 C302 119.2(3)
C306 C301 P3 119.7(3)
C302 C301 P3 121.1(3)
C303 C302 C301 120.0(3)
C304 C303 C302 120.2(3)
C303 C304 C305 120.1(4)
C306 C305 C304 120.5(4)
C305 C306 C301 119.9(3)
C308 C307 C312 119.3(3)
C308 C307 P3 122.3(2)
C312 C307 P3 117.8(3)
C309 C308 C307 120.3(3)
C308 C309 C310 120.5(4)
C311 C310 C309 120.0(4)
C310 C311 C312 120.2(4)
C311 C312 C307 119.7(4)
C406 C401 C402 118.7(4)
C406 C401 P4 121.6(3)
C402 C401 P4 119.6(3)
C401 C402 C403 120.6(4)
C404 C403 C402 120.6(4)
C403 C404 C405 119.2(4)
C404 C405 C406 120.7(4)
C401 C406 C405 120.1(4)
C408 C407 C412 119.5(3)
C408 C407 P4 118.0(3)
C412 C407 P4 122.5(3)
C407 C408 C409 120.2(4)
C410 C409 C408 120.0(4)
C411 C410 C409 120.3(4)
C410 C411 C412 120.8(4)
C411 C412 C407 119.1(4)

loop_
_geom_bond_atom_site_label_1
_geom_bond_atom_site_label_2
_geom_bond_distance
Au1 C1 2.078(3)
Au1 Cl2 2.2769(8)
Au1 Pd1 2.8900(3)
Pd1 C1 2.128(3)
Pd1 P1 2.2774(8)
Pd1 P4 2.3145(8)
Pd1 Cl1 2.3470(9)
P1 C107 1.805(3)
P1 C101 1.814(3)
P1 C2 1.842(3)
P2 C1 1.786(3)
P2 C2 1.808(3)
P2 C201 1.810(3)
P2 C207 1.810(3)
P3 C1 1.787(3)
P3 C307 1.798(3)
P3 C301 1.800(3)
P3 C3 1.805(3)
P4 C401 1.819(3)
P4 C407 1.819(3)
P4 C3 1.833(3)
C101 C102 1.386(5)
C101 C106 1.390(5)
C102 C103 1.390(6)
C103 C104 1.357(7)
C104 C105 1.379(7)
C105 C106 1.390(6)
C107 C108 1.387(5)
C107 C112 1.392(5)
C108 C109 1.389(6)
C109 C110 1.354(8)
C110 C111 1.390(8)
C111 C112 1.374(6)
C201 C202 1.392(5)
C201 C206 1.394(5)
C202 C203 1.393(5)
C203 C204 1.368(6)
C204 C205 1.378(6)
C205 C206 1.379(5)
C207 C208 1.381(5)
C207 C212 1.387(5)
C208 C209 1.389(5)
C209 C210 1.374(6)
C210 C211 1.374(6)
C211 C212 1.384(5)
C301 C306 1.395(5)
C301 C302 1.397(4)
C302 C303 1.383(5)
C303 C304 1.374(6)
C304 C305 1.380(6)
C305 C306 1.377(5)
C307 C308 1.391(5)
C307 C312 1.393(5)
C308 C309 1.370(5)
C309 C310 1.379(6)
C310 C311 1.375(6)
C311 C312 1.387(5)
C401 C406 1.359(5)
C401 C402 1.364(5)
C402 C403 1.380(6)
C403 C404 1.346(7)
C404 C405 1.355(7)
C405 C406 1.385(6)
C407 C408 1.385(5)
C407 C412 1.394(5)
C408 C409 1.389(6)
C409 C410 1.368(7)
C410 C411 1.368(7)
C411 C412 1.390(5)
O1 C4 1.431(10)
O2 C5 1.591(19)
O2A C5A 1.49(3)
